data_4061425
loop_
_publ_author_name
'Maire, Pascal'
'Breher, Frank'
'Sch\"onberg, Hartmut'
'Gr\"utzmacher, Hansj\"org'

_publ_section_title
;
 Chiral Rhodium(I) and Iridium(I) Amino-Olefin Complexes: pK~a~, N--H Bond
 Dissociation Energy, and Catalytic Transfer Hydrogenation
;
_journal_coden_ASTM JOCEAH
_journal_issue 13
_journal_name_full Organometallics
_journal_page_first 3207
_journal_page_last 3218
_journal_paper_doi 10.1021/om0500927
_journal_volume 24
_journal_year 2005
_chemical_absolute_configuration syn
_chemical_formula_moiety 'C44 H36 N2 Rh, F6 P, 2(C2 H3 N)'
_chemical_formula_sum 'C48 H42 F6 N4 P Rh'
_chemical_formula_weight 922.74
_space_group_IT_number 19
_space_group_name_Hall 'P 2ac 2ab'
_space_group_name_H-M_alt 'P 21 21 21'
_symmetry_cell_setting orthorhombic
_symmetry_space_group_name_Hall 'P 2ac 2ab'
_symmetry_space_group_name_H-M 'P 21 21 21'
_cell_angle_alpha 90.00
_cell_angle_beta 90.00
_cell_angle_gamma 90.00
_cell_formula_units_Z 4
_cell_length_a 10.9913(7)
_cell_length_b 17.3880(12)
_cell_length_c 22.5209(15)
_cell_measurement_temperature 200(2)
_cell_volume 4304.1(5)
_diffrn_ambient_temperature 200(2)
_exptl_crystal_density_diffrn 1.424
_cod_original_sg_symbol_Hall P2ac2ab
_cod_database_code 4061425

loop_
_symmetry_equiv_pos_as_xyz
'x, y, z'
'-x+1/2, -y, z+1/2'
'-x, y+1/2, -z+1/2'
'x+1/2, -y+1/2, -z'

loop_
_atom_site_label
_atom_site_type_symbol
_atom_site_fract_x
_atom_site_fract_y
_atom_site_fract_z
_atom_site_U_iso_or_equiv
_atom_site_adp_type
_atom_site_occupancy
_atom_site_symmetry_multiplicity
_atom_site_calc_flag
_atom_site_refinement_flags
_atom_site_disorder_assembly
_atom_site_disorder_group
Rh1 Rh 0.13620(3) 0.570865(15) 0.014348(13) 0.02618(10) Uani 1 1 d . . .
N2 N 0.1874(3) 0.45596(17) 0.00660(14) 0.0261(7) Uani 1 1 d . . .
H2 H 0.1526 0.4313 0.0391 0.031 Uiso 1 1 calc R . .
C2 C -0.1639(3) 0.5794(2) 0.01357(18) 0.0318(8) Uani 1 1 d . . .
C31 C 0.1296(3) 0.41984(19) -0.04695(15) 0.0250(7) Uani 1 1 d . . .
H31A H 0.1734 0.4385 -0.0831 0.030 Uiso 1 1 calc R . .
C16 C 0.3214(3) 0.4412(2) 0.01172(17) 0.0284(8) Uani 1 1 d . . .
H16A H 0.3380 0.3874 -0.0019 0.034 Uiso 1 1 calc R . .
C102 C 0.1032(5) 0.2129(3) 0.0026(3) 0.0641(17) Uani 1 1 d . . .
H10A H 0.0691 0.1841 0.0343 0.077 Uiso 1 1 calc R . .
C6 C 0.0087(4) 0.7034(2) -0.0494(2) 0.0334(9) Uani 1 1 d . . .
C200 C -0.0701(3) 0.4196(2) -0.10312(17) 0.0309(8) Uani 1 1 d . . .
C1 C -0.1106(3) 0.5789(2) -0.04857(17) 0.0302(8) Uani 1 1 d . . .
H1A H -0.1687 0.5516 -0.0755 0.036 Uiso 1 1 calc R . .
N1 N 0.0073(3) 0.53553(18) -0.04837(15) 0.0272(7) Uani 1 1 d . . .
H1 H 0.0426 0.5477 -0.0847 0.033 Uiso 1 1 calc R . .
C22 C 0.3519(4) 0.4466(2) 0.07718(17) 0.0318(8) Uani 1 1 d . . .
C8 C -0.2756(4) 0.5441(2) 0.0232(2) 0.0364(9) Uani 1 1 d . . .
H8A H -0.3195 0.5232 -0.0094 0.044 Uiso 1 1 calc R . .
C32 C -0.0021(4) 0.4499(2) -0.04927(17) 0.0269(8) Uani 1 1 d . . .
H32A H -0.0456 0.4327 -0.0126 0.032 Uiso 1 1 calc R . .
C5 C 0.0681(3) 0.6869(2) 0.0075(2) 0.0322(9) Uani 1 1 d . . .
H5A H 0.1304 0.7263 0.0185 0.039 Uiso 1 1 calc R . .
C15 C -0.1356(5) 0.6782(2) -0.12757(19) 0.0408(9) Uani 1 1 d . . .
H15A H -0.1980 0.6470 -0.1441 0.049 Uiso 1 1 calc R . .
C20 C 0.2758(4) 0.5841(2) 0.08210(18) 0.0332(9) Uani 1 1 d . . .
H20A H 0.2562 0.6251 0.1117 0.040 Uiso 1 1 calc R . .
C18 C 0.3875(3) 0.5759(2) -0.01878(17) 0.0299(8) Uani 1 1 d . . .
C17 C 0.3912(3) 0.4956(2) -0.02730(15) 0.0280(8) Uani 1 1 d . . .
C100 C 0.1380(4) 0.3331(2) -0.04519(17) 0.0319(8) Uani 1 1 d . . .
C9 C -0.3234(4) 0.5392(3) 0.0798(2) 0.0410(10) Uani 1 1 d . . .
H9A H -0.3997 0.5147 0.0858 0.049 Uiso 1 1 calc R . .
C23 C 0.4581(4) 0.4673(3) -0.07438(18) 0.0351(9) Uani 1 1 d . . .
H23A H 0.4603 0.4133 -0.0806 0.042 Uiso 1 1 calc R . .
C24 C 0.5220(4) 0.5141(3) -0.1127(2) 0.0437(11) Uani 1 1 d . . .
H24A H 0.5678 0.4925 -0.1443 0.052 Uiso 1 1 calc R . .
C12 C 0.0427(4) 0.7692(2) -0.0804(2) 0.0388(10) Uani 1 1 d . . .
H12A H 0.1043 0.8015 -0.0645 0.047 Uiso 1 1 calc R . .
C7 C -0.0829(4) 0.6566(2) -0.07500(18) 0.0336(9) Uani 1 1 d . . .
C4 C 0.0195(4) 0.6492(2) 0.05704(19) 0.0346(9) Uani 1 1 d . . .
H4A H 0.0516 0.6686 0.0958 0.041 Uiso 1 1 calc R . .
C19 C 0.3132(3) 0.6138(2) 0.02667(18) 0.0307(9) Uani 1 1 d . . .
H19A H 0.3181 0.6712 0.0256 0.037 Uiso 1 1 calc R . .
C21 C 0.3234(4) 0.5129(3) 0.10962(19) 0.0342(9) Uani 1 1 d . . .
C11 C -0.1510(4) 0.6051(2) 0.11788(19) 0.0403(10) Uani 1 1 d . . .
H11A H -0.1080 0.6253 0.1510 0.048 Uiso 1 1 calc R . .
C25 C 0.5186(4) 0.5922(3) -0.1046(2) 0.0416(11) Uani 1 1 d . . .
H25A H 0.5617 0.6252 -0.1308 0.050 Uiso 1 1 calc R . .
C26 C 0.4519(4) 0.6231(3) -0.0579(2) 0.0384(10) Uani 1 1 d . . .
H26A H 0.4501 0.6772 -0.0526 0.046 Uiso 1 1 calc R . .
C10 C -0.2620(4) 0.5691(3) 0.1269(2) 0.0447(10) Uani 1 1 d . . .
H10B H -0.2950 0.5653 0.1658 0.054 Uiso 1 1 calc R . .
C13 C -0.0103(4) 0.7884(3) -0.1331(2) 0.0470(11) Uani 1 1 d . . .
H13A H 0.0159 0.8332 -0.1535 0.056 Uiso 1 1 calc R . .
C14 C -0.1004(5) 0.7441(3) -0.1571(2) 0.0514(12) Uani 1 1 d . . .
H14A H -0.1382 0.7584 -0.1934 0.062 Uiso 1 1 calc R . .
C30 C 0.4006(4) 0.3837(3) 0.1065(2) 0.0419(10) Uani 1 1 d . . .
H30A H 0.4183 0.3384 0.0846 0.050 Uiso 1 1 calc R . .
C3 C -0.1015(4) 0.6120(2) 0.06154(18) 0.0317(9) Uani 1 1 d . . .
C27 C 0.3438(4) 0.5136(3) 0.17025(19) 0.0456(11) Uani 1 1 d . . .
H27A H 0.3234 0.5581 0.1927 0.055 Uiso 1 1 calc R . .
C29 C 0.4236(6) 0.3852(3) 0.1659(2) 0.0573(14) Uani 1 1 d . . .
H29A H 0.4600 0.3421 0.1848 0.069 Uiso 1 1 calc R . .
C201 C -0.1679(5) 0.3724(3) -0.0969(2) 0.0513(13) Uani 1 1 d . . .
H20B H -0.1931 0.3571 -0.0583 0.062 Uiso 1 1 calc R . .
C104 C 0.2150(6) 0.2158(3) -0.0862(3) 0.0742(19) Uani 1 1 d . . .
H10C H 0.2598 0.1897 -0.1161 0.089 Uiso 1 1 calc R . .
C105 C 0.2004(5) 0.2941(3) -0.0890(2) 0.0510(12) Uani 1 1 d . . .
H10D H 0.2336 0.3219 -0.1216 0.061 Uiso 1 1 calc R . .
C205 C -0.0319(6) 0.4372(4) -0.1598(2) 0.0660(17) Uani 1 1 d . . .
H20C H 0.0376 0.4689 -0.1655 0.079 Uiso 1 1 calc R . .
C103 C 0.1649(7) 0.1757(3) -0.0403(4) 0.079(2) Uani 1 1 d . . .
H10E H 0.1734 0.1214 -0.0387 0.095 Uiso 1 1 calc R . .
C28 C 0.3936(5) 0.4502(3) 0.1987(2) 0.0574(14) Uani 1 1 d . . .
H28A H 0.4071 0.4513 0.2404 0.069 Uiso 1 1 calc R . .
C101 C 0.0882(5) 0.2926(2) 0.0018(2) 0.0455(12) Uani 1 1 d . . .
H10F H 0.0451 0.3182 0.0326 0.055 Uiso 1 1 calc R . .
P1 P 0.41671(14) 0.30041(10) -0.24022(6) 0.0579(4) Uani 1 1 d . . .
C203 C -0.1933(6) 0.3661(4) -0.2013(3) 0.0648(16) Uani 1 1 d . . .
H20D H -0.2376 0.3494 -0.2351 0.078 Uiso 1 1 calc R . .
C204 C -0.0942(7) 0.4089(5) -0.2082(3) 0.087(2) Uani 1 1 d . . .
H20E H -0.0659 0.4202 -0.2471 0.104 Uiso 1 1 calc R . .
C202 C -0.2312(5) 0.3463(4) -0.1462(3) 0.0656(16) Uani 1 1 d . . .
H20F H -0.3010 0.3146 -0.1413 0.079 Uiso 1 1 calc R . .
N99 N 0.1847(4) 0.5782(3) -0.14544(19) 0.0618(12) Uani 1 1 d . . .
N88 N 0.0208(6) 0.4251(3) 0.1121(2) 0.0790(15) Uani 1 1 d . . .
C99 C 0.2214(6) 0.6302(4) -0.1654(3) 0.0665(16) Uani 1 1 d . . .
C88 C 0.0050(7) 0.4365(4) 0.1596(3) 0.0725(17) Uani 1 1 d . . .
F1 F 0.5388(5) 0.3357(5) -0.2524(2) 0.168(3) Uani 1 1 d . . .
F3 F 0.4172(7) 0.2495(5) -0.2961(3) 0.200(4) Uani 1 1 d . . .
F2 F 0.2974(7) 0.2638(7) -0.2267(2) 0.258(6) Uani 1 1 d . . .
F5 F 0.3603(9) 0.3524(5) -0.2840(5) 0.253(5) Uani 1 1 d . . .
C98 C 0.2731(8) 0.6986(4) -0.1923(4) 0.107(3) Uani 1 1 d . . .
H98A H 0.3581 0.6887 -0.2030 0.160 Uiso 1 1 calc R . .
H98B H 0.2693 0.7413 -0.1640 0.160 Uiso 1 1 calc R . .
H98C H 0.2269 0.7119 -0.2280 0.160 Uiso 1 1 calc R . .
F6 F 0.4182(8) 0.3470(7) -0.1861(4) 0.273(7) Uani 1 1 d . . .
F4 F 0.4701(12) 0.2431(6) -0.1996(6) 0.292(7) Uani 1 1 d . . .
C87 C -0.0131(12) 0.4520(5) 0.2236(3) 0.127(4) Uani 1 1 d . . .
H87A H 0.0357 0.4158 0.2470 0.190 Uiso 1 1 calc R . .
H87B H -0.0993 0.4457 0.2336 0.190 Uiso 1 1 calc R . .
H87C H 0.0124 0.5047 0.2326 0.190 Uiso 1 1 calc R . .

loop_
_atom_site_aniso_label
_atom_site_aniso_U_11
_atom_site_aniso_U_22
_atom_site_aniso_U_33
_atom_site_aniso_U_23
_atom_site_aniso_U_13
_atom_site_aniso_U_12
Rh1 0.02455(14) 0.02324(14) 0.03073(15) -0.00473(12) -0.00436(13) -0.00146(12)
N2 0.0271(15) 0.0263(15) 0.0250(15) -0.0008(13) -0.0017(13) -0.0021(12)
C2 0.0334(19) 0.0231(17) 0.039(2) 0.0002(19) -0.0033(17) 0.0036(15)
C31 0.0317(18) 0.0203(16) 0.0230(15) -0.0004(13) -0.0010(15) -0.0044(17)
C16 0.0261(17) 0.0287(19) 0.0303(18) -0.0009(17) -0.0032(16) 0.0009(14)
C102 0.075(4) 0.041(3) 0.077(4) 0.023(3) -0.025(3) -0.022(3)
C6 0.030(2) 0.027(2) 0.044(2) -0.0002(18) 0.0045(18) 0.0062(17)
C200 0.031(2) 0.028(2) 0.034(2) -0.0055(17) -0.0060(16) -0.0001(17)
C1 0.027(2) 0.0303(19) 0.0335(19) -0.0051(17) -0.0075(15) 0.0003(17)
N1 0.0256(16) 0.0239(15) 0.0321(17) -0.0044(13) -0.0020(14) -0.0033(13)
C22 0.0221(18) 0.041(2) 0.0319(18) 0.0059(16) 0.0022(16) -0.0022(17)
C8 0.029(2) 0.0302(19) 0.050(3) -0.0047(19) -0.0072(19) 0.0017(16)
C32 0.0302(19) 0.023(2) 0.0269(19) -0.0020(15) -0.0020(16) -0.0048(15)
C5 0.030(2) 0.0221(17) 0.045(2) -0.0067(17) -0.0015(18) 0.0024(15)
C15 0.037(2) 0.045(2) 0.041(2) 0.0031(18) 0.001(2) 0.009(2)
C20 0.032(2) 0.031(2) 0.036(2) -0.0071(17) -0.0076(17) -0.0040(17)
C18 0.0233(18) 0.0341(19) 0.0322(18) 0.0015(19) -0.0061(15) -0.0051(16)
C17 0.026(2) 0.0342(19) 0.0242(18) 0.0030(15) -0.0065(14) -0.0005(15)
C100 0.0314(19) 0.0288(19) 0.036(2) -0.0019(16) -0.0073(19) -0.0002(18)
C9 0.034(2) 0.036(2) 0.052(3) 0.005(2) 0.007(2) 0.0019(18)
C23 0.034(2) 0.040(2) 0.032(2) 0.0030(18) -0.0028(17) 0.0063(18)
C24 0.034(2) 0.061(3) 0.036(2) 0.008(2) 0.0030(19) 0.007(2)
C12 0.038(2) 0.026(2) 0.053(3) 0.0000(19) 0.006(2) 0.0055(17)
C7 0.031(2) 0.033(2) 0.036(2) 0.0008(18) 0.0020(18) 0.0056(18)
C4 0.031(2) 0.027(2) 0.045(2) -0.0121(18) -0.0037(18) 0.0049(17)
C19 0.0229(17) 0.0297(19) 0.039(2) -0.0037(17) -0.0068(16) -0.0100(16)
C21 0.025(2) 0.046(2) 0.032(2) 0.0001(18) -0.0008(16) -0.0053(17)
C11 0.036(2) 0.044(2) 0.041(2) -0.0093(18) 0.000(2) 0.008(2)
C25 0.037(2) 0.054(3) 0.035(2) 0.010(2) 0.0008(18) -0.008(2)
C26 0.035(2) 0.036(2) 0.044(3) 0.0062(19) -0.0064(19) -0.0082(18)
C10 0.041(2) 0.047(2) 0.047(2) 0.002(2) 0.0113(19) 0.005(2)
C13 0.046(3) 0.038(2) 0.058(3) 0.014(2) 0.008(2) 0.010(2)
C14 0.054(3) 0.049(3) 0.051(3) 0.011(2) -0.004(2) 0.016(2)
C30 0.041(3) 0.045(2) 0.040(2) 0.011(2) 0.001(2) 0.002(2)
C3 0.029(2) 0.0273(19) 0.039(2) -0.0050(16) -0.0021(17) 0.0045(16)
C27 0.048(3) 0.058(3) 0.031(2) -0.006(2) -0.001(2) -0.011(2)
C29 0.069(4) 0.056(3) 0.047(3) 0.019(2) -0.014(3) 0.007(3)
C201 0.047(3) 0.062(3) 0.045(3) -0.010(2) -0.002(2) -0.021(2)
C104 0.090(5) 0.041(3) 0.091(5) -0.027(3) -0.017(4) 0.026(3)
C105 0.059(3) 0.040(3) 0.055(3) -0.017(2) -0.003(2) 0.007(2)
C205 0.076(4) 0.083(4) 0.038(3) -0.001(3) -0.006(3) -0.042(4)
C103 0.102(5) 0.027(2) 0.110(5) -0.011(3) -0.051(5) 0.005(3)
C28 0.067(4) 0.076(4) 0.030(2) 0.011(2) -0.008(2) -0.004(3)
C101 0.048(2) 0.034(2) 0.055(3) 0.010(2) -0.013(2) -0.007(2)
P1 0.0511(7) 0.0772(10) 0.0455(7) 0.0008(7) -0.0010(6) -0.0093(8)
C203 0.076(4) 0.070(4) 0.048(3) -0.015(3) -0.022(3) -0.016(3)
C204 0.102(5) 0.122(6) 0.035(3) -0.003(3) -0.016(3) -0.054(5)
C202 0.057(3) 0.074(4) 0.066(4) -0.018(3) -0.010(3) -0.034(3)
N99 0.064(3) 0.073(3) 0.049(2) 0.012(2) 0.002(2) -0.034(3)
N88 0.107(4) 0.076(3) 0.054(3) 0.005(3) 0.034(3) -0.003(3)
C99 0.053(3) 0.080(4) 0.067(4) 0.002(3) 0.004(3) -0.006(3)
C88 0.104(5) 0.054(3) 0.060(4) 0.008(3) 0.019(3) 0.006(4)
F1 0.094(4) 0.332(10) 0.078(3) 0.032(4) 0.001(3) -0.092(5)
F3 0.168(6) 0.264(9) 0.168(6) -0.141(6) 0.049(5) -0.063(6)
F2 0.155(6) 0.548(18) 0.070(3) -0.031(6) 0.016(3) -0.207(9)
F5 0.218(9) 0.182(7) 0.360(13) 0.045(8) -0.163(10) 0.070(7)
C98 0.106(6) 0.062(4) 0.152(8) 0.036(5) 0.036(6) -0.009(4)
F6 0.194(7) 0.423(15) 0.202(8) -0.237(10) 0.113(6) -0.165(9)
F4 0.315(13) 0.222(10) 0.339(14) 0.177(10) -0.175(12) -0.055(9)
C87 0.245(13) 0.087(6) 0.048(4) 0.000(4) 0.015(6) 0.008(7)

loop_
_geom_bond_atom_site_label_1
_geom_bond_atom_site_label_2
_geom_bond_distance
_geom_bond_site_symmetry_2
_geom_bond_publ_flag
Rh1 N2 2.083(3) . ?
Rh1 N1 2.093(3) . ?
Rh1 C19 2.102(4) . ?
Rh1 C4 2.103(4) . ?
Rh1 C5 2.157(4) . ?
Rh1 C20 2.176(4) . ?
N2 C16 1.499(5) . ?
N2 C31 1.501(4) . ?
N2 H2 0.9300 . ?
C2 C8 1.390(6) . ?
C2 C3 1.400(6) . ?
C2 C1 1.517(6) . ?
C31 C100 1.512(5) . ?
C31 C32 1.540(5) . ?
C31 H31A 1.0000 . ?
C16 C17 1.503(5) . ?
C16 C22 1.515(5) . ?
C16 H16A 1.0000 . ?
C102 C103 1.346(10) . ?
C102 C101 1.395(7) . ?
C102 H10A 0.9500 . ?
C6 C12 1.391(6) . ?
C6 C7 1.417(6) . ?
C6 C5 1.467(6) . ?
C200 C201 1.359(6) . ?
C200 C205 1.378(7) . ?
C200 C32 1.519(5) . ?
C1 N1 1.499(5) . ?
C1 C7 1.507(6) . ?
C1 H1A 1.0000 . ?
N1 C32 1.493(5) . ?
N1 H1 0.9300 . ?
C22 C30 1.384(6) . ?
C22 C21 1.401(6) . ?
C8 C9 1.381(6) . ?
C8 H8A 0.9500 . ?
C32 H32A 1.0000 . ?
C5 C4 1.400(6) . ?
C5 H5A 1.0000 . ?
C15 C7 1.371(6) . ?
C15 C14 1.380(7) . ?
C15 H15A 0.9500 . ?
C20 C19 1.412(6) . ?
C20 C21 1.480(6) . ?
C20 H20A 1.0000 . ?
C18 C26 1.396(6) . ?
C18 C17 1.410(5) . ?
C18 C19 1.466(6) . ?
C17 C23 1.381(6) . ?
C100 C105 1.379(6) . ?
C100 C101 1.384(6) . ?
C9 C10 1.362(7) . ?
C9 H9A 0.9500 . ?
C23 C24 1.378(6) . ?
C23 H23A 0.9500 . ?
C24 C25 1.371(7) . ?
C24 H24A 0.9500 . ?
C12 C13 1.363(7) . ?
C12 H12A 0.9500 . ?
C4 C3 1.482(6) . ?
C4 H4A 1.0000 . ?
C19 H19A 1.0000 . ?
C21 C27 1.384(6) . ?
C11 C3 1.386(6) . ?
C11 C10 1.386(7) . ?
C11 H11A 0.9500 . ?
C25 C26 1.389(7) . ?
C25 H25A 0.9500 . ?
C26 H26A 0.9500 . ?
C10 H10B 0.9500 . ?
C13 C14 1.366(7) . ?
C13 H13A 0.9500 . ?
C14 H14A 0.9500 . ?
C30 C29 1.363(7) . ?
C30 H30A 0.9500 . ?
C27 C28 1.388(7) . ?
C27 H27A 0.9500 . ?
C29 C28 1.390(8) . ?
C29 H29A 0.9500 . ?
C201 C202 1.387(7) . ?
C201 H20B 0.9500 . ?
C104 C103 1.363(10) . ?
C104 C105 1.373(8) . ?
C104 H10C 0.9500 . ?
C105 H10D 0.9500 . ?
C205 C204 1.379(7) . ?
C205 H20C 0.9500 . ?
C103 H10E 0.9500 . ?
C28 H28A 0.9500 . ?
C101 H10F 0.9500 . ?
P1 F6 1.465(6) . ?
P1 F4 1.474(7) . ?
P1 F5 1.475(7) . ?
P1 F2 1.489(6) . ?
P1 F1 1.501(5) . ?
P1 F3 1.538(5) . ?
C203 C204 1.328(9) . ?
C203 C202 1.353(9) . ?
C203 H20D 0.9500 . ?
C204 H20E 0.9500 . ?
C202 H20F 0.9500 . ?
N99 C99 1.088(7) . ?
N88 C88 1.102(7) . ?
C99 C98 1.450(9) . ?
C88 C87 1.480(9) . ?
C98 H98A 0.9800 . ?
C98 H98B 0.9800 . ?
C98 H98C 0.9800 . ?
C87 H87A 0.9800 . ?
C87 H87B 0.9800 . ?
C87 H87C 0.9800 . ?
